data_7239738
loop_
_publ_author_name
'Xiao, Zufeng'
'Yang, Weiping'
'Luo, Jia'
'Guo, Rong'
'Zeng, Rong'
'Ji, Lingbo'
'Li, Wei'
'Wang, Wei'

_publ_section_title
;
 Weak intermolecular interaction directed assembly of calix[4]arene
 derivatives
;
_journal_issue 46
_journal_name_full CrystEngComm
_journal_page_first 7114
_journal_paper_doi 10.1039/C9CE01286A
_journal_volume 21
_journal_year 2019
_chemical_formula_sum 'C77 H74 Cl2 O16'
_chemical_formula_weight 1326.26
_space_group_crystal_system monoclinic
_space_group_IT_number 15
_space_group_name_Hall '-C 2yc'
_space_group_name_H-M_alt 'C 1 2/c 1'
_atom_sites_solution_hydrogens geom
_audit_creation_method SHELXL-2018/3
_audit_update_record
;
2019-10-24 deposited with the CCDC.	2019-10-25 downloaded from the CCDC.
;
_cell_angle_alpha 90
_cell_angle_beta 111.563(3)
_cell_angle_gamma 90
_cell_formula_units_Z 4
_cell_length_a 26.680(6)
_cell_length_b 16.080(4)
_cell_length_c 17.734(4)
_cell_measurement_reflns_used 2986
_cell_measurement_temperature 298(2)
_cell_measurement_theta_max 20.70
_cell_measurement_theta_min 2.41
_cell_volume 7076(3)
_computing_cell_refinement 'Bruker SAINT'
_computing_data_collection 'Bruker APEX2'
_computing_data_reduction 'Bruker SAINT'
_computing_molecular_graphics 'Bruker SHELXTL'
_computing_publication_material 'Bruker SHELXTL'
_computing_structure_refinement 'SHELXL-2018/3 (Sheldrick, 2018)'
_computing_structure_solution 'SHELXT 2014/4 (Sheldrick, 2014)'
_diffrn_ambient_temperature 298(2)
_diffrn_measured_fraction_theta_full 0.997
_diffrn_measured_fraction_theta_max 0.997
_diffrn_measurement_device_type 'Bruker APEX-II CCD'
_diffrn_measurement_method '\f and \w scans'
_diffrn_radiation_type MoK\a
_diffrn_radiation_wavelength 0.71073
_diffrn_reflns_av_R_equivalents 0.0674
_diffrn_reflns_av_unetI/netI 0.0657
_diffrn_reflns_Laue_measured_fraction_full 0.997
_diffrn_reflns_Laue_measured_fraction_max 0.997
_diffrn_reflns_limit_h_max 31
_diffrn_reflns_limit_h_min -31
_diffrn_reflns_limit_k_max 19
_diffrn_reflns_limit_k_min -18
_diffrn_reflns_limit_l_max 20
_diffrn_reflns_limit_l_min -21
_diffrn_reflns_number 24516
_diffrn_reflns_point_group_measured_fraction_full 0.997
_diffrn_reflns_point_group_measured_fraction_max 0.997
_diffrn_reflns_theta_full 25.010
_diffrn_reflns_theta_max 25.010
_diffrn_reflns_theta_min 1.509
_diffrn_standards_number 0
_exptl_absorpt_coefficient_mu 0.159
_exptl_absorpt_correction_T_max 0.93
_exptl_absorpt_correction_T_min 0.91
_exptl_absorpt_correction_type multi-scan
_exptl_absorpt_process_details sadabs
_exptl_crystal_colour colourless
_exptl_crystal_density_diffrn 1.245
_exptl_crystal_description block
_exptl_crystal_F_000 2792
_exptl_crystal_size_max 0.120
_exptl_crystal_size_mid 0.100
_exptl_crystal_size_min 0.100
_refine_diff_density_max 1.613
_refine_diff_density_min -0.485
_refine_diff_density_rms 0.091
_refine_ls_extinction_method none
_refine_ls_goodness_of_fit_ref 1.165
_refine_ls_hydrogen_treatment constr
_refine_ls_matrix_type full
_refine_ls_number_parameters 442
_refine_ls_number_reflns 6241
_refine_ls_number_restraints 21
_refine_ls_restrained_S_all 1.183
_refine_ls_R_factor_all 0.1469
_refine_ls_R_factor_gt 0.0937
_refine_ls_shift/su_max 0.001
_refine_ls_shift/su_mean 0.000
_refine_ls_structure_factor_coef Fsqd
_refine_ls_weighting_details 'w=1/[\s^2^(Fo^2^)+(0.2000P)^2^] where P=(Fo^2^+2Fc^2^)/3'
_refine_ls_weighting_scheme calc
_refine_ls_wR_factor_gt 0.2810
_refine_ls_wR_factor_ref 0.3408
_reflns_Friedel_coverage 0.000
_reflns_number_gt 3526
_reflns_number_total 6241
_reflns_threshold_expression 'I > 2\s(I)'
_cod_data_source_file c9ce01286a2.cif
_cod_data_source_block 22
_cod_original_sg_symbol_H-M 'C 2/c'
_cod_database_code 7239738
_shelx_shelxl_version_number 2018/3
_shelx_space_group_comment
;
The symmetry employed for this shelxl refinement is uniquely defined
by the following loop, which should always be used as a source of
symmetry information in preference to the above space-group names.
They are only intended as comments.
;
_shelx_estimated_absorpt_t_min 0.981
_shelx_estimated_absorpt_t_max 0.984

loop_
_space_group_symop_operation_xyz
'x, y, z'
'-x, y, -z+1/2'
'x+1/2, y+1/2, z'
'-x+1/2, y+1/2, -z+1/2'
'-x, -y, -z'
'x, -y, z-1/2'
'-x+1/2, -y+1/2, -z'
'x+1/2, -y+1/2, z-1/2'

loop_
_atom_site_label
_atom_site_type_symbol
_atom_site_fract_x
_atom_site_fract_y
_atom_site_fract_z
_atom_site_U_iso_or_equiv
_atom_site_adp_type
_atom_site_occupancy
_atom_site_site_symmetry_order
_atom_site_calc_flag
_atom_site_refinement_flags_posn
_atom_site_refinement_flags_adp
_atom_site_refinement_flags_occupancy
_atom_site_disorder_assembly
_atom_site_disorder_group
C1 C 0.28552(17) 0.2979(3) 0.2152(3) 0.0419(10) Uani 1 1 d . . . . .
C2 C 0.23399(17) 0.2699(3) 0.2051(3) 0.0413(10) Uani 1 1 d . . . . .
C3 C 0.20935(18) 0.2140(3) 0.1429(3) 0.0453(11) Uani 1 1 d . . . . .
H3 H 0.174865 0.194831 0.134775 0.054 Uiso 1 1 calc R U . . .
C4 C 0.23514(18) 0.1862(3) 0.0926(3) 0.0451(11) Uani 1 1 d . . . . .
C5 C 0.28665(19) 0.2145(3) 0.1059(3) 0.0492(12) Uani 1 1 d . . . . .
H5 H 0.303804 0.195813 0.071971 0.059 Uiso 1 1 calc R U . . .
C6 C 0.31367(17) 0.2693(3) 0.1671(3) 0.0440(11) Uani 1 1 d . . . . .
C7 C 0.36930(18) 0.2978(3) 0.1774(3) 0.0505(12) Uani 1 1 d . . . . .
H7A H 0.366894 0.355689 0.161101 0.061 Uiso 1 1 calc R U . . .
H7B H 0.380621 0.266600 0.139619 0.061 Uiso 1 1 calc R U . . .
C8 C 0.41370(17) 0.2908(3) 0.2606(3) 0.0462(11) Uani 1 1 d . . . . .
C9 C 0.44832(19) 0.3566(3) 0.2923(3) 0.0548(13) Uani 1 1 d . . . . .
H9 H 0.442589 0.406075 0.263186 0.066 Uiso 1 1 calc R U . . .
C10 C 0.49076(19) 0.3518(3) 0.3649(3) 0.0578(13) Uani 1 1 d . . . . .
C11 C 0.49837(18) 0.2790(3) 0.4087(3) 0.0552(13) Uani 1 1 d . . . . .
H11 H 0.527061 0.275528 0.458158 0.066 Uiso 1 1 calc R U . . .
C12 C 0.46503(16) 0.2111(3) 0.3819(3) 0.0451(11) Uani 1 1 d . . . . .
C13 C 0.42352(16) 0.2168(3) 0.3055(3) 0.0429(11) Uani 1 1 d . . . . .
C14 C 0.47587(17) 0.1339(3) 0.4357(3) 0.0484(11) Uani 1 1 d . . . . .
H14A H 0.492657 0.092733 0.412695 0.058 Uiso 1 1 calc R U . . .
H14B H 0.502149 0.148978 0.488380 0.058 Uiso 1 1 calc R U . . .
C15 C 0.42895(16) 0.0924(3) 0.4494(3) 0.0415(10) Uani 1 1 d . . . . .
C16 C 0.39423(17) 0.1377(3) 0.4761(3) 0.0437(11) Uani 1 1 d . . . . .
C17 C 0.35237(17) 0.1010(3) 0.4923(3) 0.0442(11) Uani 1 1 d . . . . .
C18 C 0.34559(17) 0.0158(3) 0.4813(3) 0.0452(11) Uani 1 1 d . . . . .
H18 H 0.317273 -0.010098 0.490735 0.054 Uiso 1 1 calc R U . . .
C19 C 0.38004(17) -0.0314(3) 0.4567(3) 0.0445(11) Uani 1 1 d . . . . .
C20 C 0.42157(17) 0.0084(3) 0.4405(3) 0.0436(11) Uani 1 1 d . . . . .
H20 H 0.444629 -0.022970 0.423180 0.052 Uiso 1 1 calc R U . . .
C21 C 0.31298(19) 0.1493(3) 0.5200(3) 0.0505(12) Uani 1 1 d . . . . .
H21A H 0.306868 0.118625 0.562932 0.061 Uiso 1 1 calc R U . . .
H21B H 0.328796 0.202479 0.541911 0.061 Uiso 1 1 calc R U . . .
C22 C 0.25975(18) 0.1637(3) 0.4517(3) 0.0457(11) Uani 1 1 d . . . . .
C23 C 0.25550(17) 0.2230(3) 0.3923(3) 0.0400(10) Uani 1 1 d . . . . .
C24 C 0.20806(17) 0.2326(3) 0.3244(3) 0.0411(10) Uani 1 1 d . . . . .
C25 C 0.16519(19) 0.1816(3) 0.3157(3) 0.0519(12) Uani 1 1 d . . . . .
H25 H 0.133950 0.185579 0.269712 0.062 Uiso 1 1 calc R U . . .
C26 C 0.1683(2) 0.1237(3) 0.3757(3) 0.0550(13) Uani 1 1 d . . . . .
C27 C 0.21482(19) 0.1154(3) 0.4417(3) 0.0510(12) Uani 1 1 d . . . . .
H27 H 0.216384 0.076259 0.481137 0.061 Uiso 1 1 calc R U . . .
C28 C 0.20442(18) 0.2979(3) 0.2591(3) 0.0465(11) Uani 1 1 d . . . . .
H28A H 0.166848 0.307704 0.226122 0.056 Uiso 1 1 calc R U . . .
H28B H 0.219748 0.349869 0.285153 0.056 Uiso 1 1 calc R U . . .
C29 C 0.3191(2) 0.4376(3) 0.2683(4) 0.0634(15) Uani 1 1 d . . . . .
H29 H 0.341663 0.440455 0.235576 0.076 Uiso 1 1 calc R U . B .
C30 C 0.3513(3) 0.4716(5) 0.3499(5) 0.117(3) Uani 1 1 d . . . . .
H30A H 0.329173 0.474492 0.382007 0.176 Uiso 1 1 calc R U . . .
H30B H 0.363859 0.526300 0.344156 0.176 Uiso 1 1 calc R U . . .
H30C H 0.381558 0.435941 0.376038 0.176 Uiso 1 1 calc R U . . .
C31 C 0.2675(3) 0.4814(4) 0.2222(5) 0.100(2) Uani 1 1 d . . . . .
H31A H 0.248790 0.452033 0.172634 0.150 Uiso 1 1 calc R U . . .
H31B H 0.275122 0.537033 0.209924 0.150 Uiso 1 1 calc R U . . .
H31C H 0.245350 0.483290 0.254327 0.150 Uiso 1 1 calc R U . . .
C32 C 0.2079(2) 0.1257(3) 0.0291(3) 0.0609(14) Uani 1 1 d . . . . .
H32 H 0.172128 0.113071 0.019712 0.073 Uiso 1 1 calc R U . . .
C33 C 0.5269(3) 0.4234(4) 0.3960(5) 0.0835(19) Uani 1 1 d . . . . .
H33 H 0.517832 0.472975 0.367142 0.100 Uiso 1 1 calc R U . . .
C34 C 0.4084(2) 0.0783(3) 0.2478(3) 0.0574(13) Uani 1 1 d . . . . .
H34 H 0.438808 0.055946 0.293450 0.069 Uiso 1 1 calc R U . . .
C35 C 0.3622(2) 0.0173(4) 0.2251(4) 0.0802(18) Uani 1 1 d . . . . .
H35A H 0.353457 0.005264 0.271861 0.120 Uiso 1 1 calc R U . . .
H35B H 0.372352 -0.033105 0.205461 0.120 Uiso 1 1 calc R U . . .
H35C H 0.331291 0.040986 0.183422 0.120 Uiso 1 1 calc R U . . .
C36 C 0.4267(3) 0.0973(4) 0.1783(4) 0.0787(17) Uani 1 1 d . . . . .
H36A H 0.396980 0.119305 0.133509 0.118 Uiso 1 1 calc R U . . .
H36B H 0.439359 0.047203 0.161871 0.118 Uiso 1 1 calc R U . . .
H36C H 0.455288 0.137473 0.195539 0.118 Uiso 1 1 calc R U . . .
C37 C 0.3713(2) -0.1209(3) 0.4460(3) 0.0538(12) Uani 1 1 d . . . . .
H37 H 0.342395 -0.142984 0.456792 0.065 Uiso 1 1 calc R U . . .
C38 C 0.1227(3) 0.0672(4) 0.3666(4) 0.0792(18) Uani 1 1 d . . . . .
H38 H 0.125096 0.033580 0.410434 0.095 Uiso 1 1 calc R U . . .
C39 C 0.4762(5) 0.2383(9) 0.6774(11) 0.131(6) Uani 0.5 1 d D U P A -1
H39A H 0.484231 0.284082 0.715598 0.157 Uiso 0.5 1 calc R U P A -1
H39B H 0.456246 0.259669 0.623529 0.157 Uiso 0.5 1 calc R U P A -1
Cl1 Cl 0.4400(3) 0.1647(7) 0.7026(5) 0.226(3) Uani 0.5 1 d D U P A -1
Cl2 Cl 0.5357(3) 0.1909(6) 0.6802(5) 0.226(3) Uani 0.5 1 d D U P A -1
O1 O 0.31094(12) 0.34947(19) 0.28136(18) 0.0481(8) Uani 1 1 d . . . B -1
O2 O 0.22915(18) 0.0914(3) -0.0117(3) 0.0830(12) Uani 1 1 d . . . . .
O3 O 0.5676(2) 0.4225(3) 0.4564(3) 0.1114(18) Uani 1 1 d . . . . .
O4 O 0.38832(11) 0.15158(19) 0.27384(18) 0.0487(8) Uani 1 1 d . . . . .
O5 O 0.40409(13) 0.22127(19) 0.4872(2) 0.0576(9) Uani 1 1 d . . . . .
H5A H 0.375628 0.246888 0.467968 0.086 Uiso 1 1 calc R U . . .
O6 O 0.39778(15) -0.1684(2) 0.4247(3) 0.0748(11) Uani 1 1 d . . . . .
O7 O 0.29931(12) 0.2722(2) 0.40630(18) 0.0497(8) Uani 1 1 d . . . . .
H7 H 0.295956 0.298512 0.365116 0.074 Uiso 1 1 calc R U . . .
O8 O 0.0829(2) 0.0617(4) 0.3069(4) 0.129(2) Uani 1 1 d . . . . .

loop_
_atom_site_aniso_label
_atom_site_aniso_U_11
_atom_site_aniso_U_22
_atom_site_aniso_U_33
_atom_site_aniso_U_23
_atom_site_aniso_U_13
_atom_site_aniso_U_12
C1 0.045(2) 0.041(2) 0.040(2) 0.007(2) 0.016(2) 0.0013(19)
C2 0.041(2) 0.041(3) 0.041(3) 0.005(2) 0.0147(19) 0.0076(18)
C3 0.041(2) 0.047(3) 0.044(3) 0.006(2) 0.012(2) 0.004(2)
C4 0.047(2) 0.042(3) 0.042(3) 0.004(2) 0.012(2) 0.006(2)
C5 0.056(3) 0.056(3) 0.041(3) 0.009(2) 0.023(2) 0.013(2)
C6 0.047(2) 0.049(3) 0.037(2) 0.012(2) 0.017(2) 0.007(2)
C7 0.050(3) 0.059(3) 0.049(3) 0.011(2) 0.025(2) 0.002(2)
C8 0.040(2) 0.055(3) 0.050(3) 0.007(2) 0.024(2) 0.004(2)
C9 0.047(3) 0.055(3) 0.066(3) 0.013(3) 0.025(2) -0.005(2)
C10 0.046(3) 0.057(3) 0.068(3) 0.005(3) 0.018(3) -0.011(2)
C11 0.043(3) 0.061(3) 0.056(3) 0.005(3) 0.010(2) -0.007(2)
C12 0.037(2) 0.053(3) 0.046(3) 0.006(2) 0.016(2) 0.002(2)
C13 0.037(2) 0.050(3) 0.046(3) 0.002(2) 0.021(2) -0.0042(19)
C14 0.041(2) 0.052(3) 0.050(3) 0.005(2) 0.015(2) 0.000(2)
C15 0.039(2) 0.042(3) 0.039(2) 0.006(2) 0.0093(19) 0.0025(18)
C16 0.050(3) 0.040(3) 0.041(3) 0.004(2) 0.016(2) 0.003(2)
C17 0.048(2) 0.045(3) 0.039(2) 0.005(2) 0.016(2) 0.007(2)
C18 0.047(2) 0.048(3) 0.040(2) 0.007(2) 0.015(2) 0.000(2)
C19 0.045(2) 0.044(3) 0.040(2) 0.006(2) 0.010(2) 0.001(2)
C20 0.042(2) 0.049(3) 0.036(2) 0.003(2) 0.0110(19) 0.0055(19)
C21 0.066(3) 0.052(3) 0.040(3) 0.001(2) 0.028(2) 0.001(2)
C22 0.056(3) 0.042(3) 0.048(3) 0.003(2) 0.030(2) 0.007(2)
C23 0.048(2) 0.040(2) 0.038(2) -0.0059(19) 0.023(2) 0.0020(19)
C24 0.045(2) 0.043(3) 0.042(3) -0.004(2) 0.024(2) 0.0021(19)
C25 0.047(3) 0.058(3) 0.056(3) -0.010(2) 0.025(2) -0.002(2)
C26 0.059(3) 0.049(3) 0.069(3) 0.000(3) 0.037(3) -0.002(2)
C27 0.061(3) 0.044(3) 0.062(3) 0.003(2) 0.039(3) 0.002(2)
C28 0.042(2) 0.050(3) 0.051(3) 0.001(2) 0.020(2) 0.004(2)
C29 0.075(4) 0.045(3) 0.082(4) -0.002(3) 0.042(3) -0.011(3)
C30 0.143(7) 0.095(5) 0.098(6) -0.039(5) 0.026(5) -0.033(5)
C31 0.092(5) 0.063(4) 0.148(7) 0.041(4) 0.048(5) 0.009(3)
C32 0.077(4) 0.050(3) 0.055(3) -0.005(3) 0.023(3) 0.003(3)
C33 0.074(4) 0.078(4) 0.099(5) 0.015(4) 0.033(4) -0.023(3)
C34 0.057(3) 0.055(3) 0.060(3) -0.007(2) 0.021(3) -0.004(2)
C35 0.086(4) 0.070(4) 0.080(4) -0.016(3) 0.026(3) -0.024(3)
C36 0.086(4) 0.089(4) 0.069(4) -0.006(3) 0.038(3) 0.003(3)
C37 0.049(3) 0.050(3) 0.056(3) -0.004(2) 0.011(2) -0.003(2)
C38 0.070(4) 0.083(4) 0.086(5) 0.007(4) 0.031(4) -0.018(3)
C39 0.139(9) 0.154(10) 0.114(9) 0.006(8) 0.062(7) 0.040(8)
Cl1 0.134(3) 0.305(7) 0.213(5) -0.060(5) 0.036(3) -0.023(4)
Cl2 0.134(3) 0.305(7) 0.213(5) -0.060(5) 0.036(3) -0.023(4)
O1 0.0530(18) 0.047(2) 0.0430(18) 0.0018(14) 0.0165(15) -0.0027(14)
O2 0.098(3) 0.070(3) 0.079(3) -0.021(2) 0.031(2) 0.003(2)
O3 0.081(3) 0.103(4) 0.121(4) 0.007(3) 0.004(3) -0.036(3)
O4 0.0435(17) 0.050(2) 0.0515(19) -0.0005(15) 0.0163(14) -0.0066(14)
O5 0.059(2) 0.040(2) 0.076(3) -0.0021(17) 0.0279(19) -0.0064(14)
O6 0.064(2) 0.053(2) 0.099(3) -0.017(2) 0.020(2) -0.0006(18)
O7 0.0520(18) 0.054(2) 0.0441(18) 0.0030(15) 0.0194(15) -0.0081(15)
O8 0.098(4) 0.154(5) 0.117(4) 0.016(4) 0.019(3) -0.062(4)

loop_
_atom_type_symbol
_atom_type_description
_atom_type_scat_dispersion_real
_atom_type_scat_dispersion_imag
_atom_type_scat_source
C C 0.0033 0.0016 'International Tables Vol C Tables 4.2.6.8 and 6.1.1.4'
H H 0.0000 0.0000 'International Tables Vol C Tables 4.2.6.8 and 6.1.1.4'
O O 0.0106 0.0060 'International Tables Vol C Tables 4.2.6.8 and 6.1.1.4'
Cl Cl 0.1484 0.1585 'International Tables Vol C Tables 4.2.6.8 and 6.1.1.4'

loop_
_geom_angle_atom_site_label_1
_geom_angle_atom_site_label_2
_geom_angle_atom_site_label_3
_geom_angle
O1 C1 C2 116.8(4)
O1 C1 C6 120.2(4)
C2 C1 C6 122.6(4)
C3 C2 C1 117.8(4)
C3 C2 C28 119.4(4)
C1 C2 C28 122.8(4)
C4 C3 C2 121.3(4)
C4 C3 H3 119.4
C2 C3 H3 119.4
C5 C4 C3 118.8(4)
C5 C4 C32 122.1(4)
C3 C4 C32 119.1(4)
C6 C5 C4 123.0(4)
C6 C5 H5 118.5
C4 C5 H5 118.5
C5 C6 C1 116.5(4)
C5 C6 C7 120.0(4)
C1 C6 C7 123.5(4)
C6 C7 C8 118.7(4)
C6 C7 H7A 107.6
C8 C7 H7A 107.6
C6 C7 H7B 107.6
C8 C7 H7B 107.6
H7A C7 H7B 107.1
C9 C8 C13 117.5(4)
C9 C8 C7 120.3(4)
C13 C8 C7 122.0(4)
C10 C9 C8 122.5(5)
C10 C9 H9 118.7
C8 C9 H9 118.7
C9 C10 C11 118.6(5)
C9 C10 C33 120.6(5)
C11 C10 C33 120.8(5)
C12 C11 C10 122.4(4)
C12 C11 H11 118.8
C10 C11 H11 118.8
C11 C12 C13 117.5(4)
C11 C12 C14 118.6(4)
C13 C12 C14 123.9(4)
O4 C13 C8 117.2(4)
O4 C13 C12 121.3(4)
C8 C13 C12 121.4(4)
C15 C14 C12 118.8(4)
C15 C14 H14A 107.6
C12 C14 H14A 107.6
C15 C14 H14B 107.6
C12 C14 H14B 107.6
H14A C14 H14B 107.1
C20 C15 C16 118.2(4)
C20 C15 C14 120.6(4)
C16 C15 C14 121.1(4)
O5 C16 C17 121.1(4)
O5 C16 C15 116.5(4)
C17 C16 C15 122.4(4)
C16 C17 C18 117.8(4)
C16 C17 C21 123.6(4)
C18 C17 C21 118.6(4)
C19 C18 C17 121.3(4)
C19 C18 H18 119.3
C17 C18 H18 119.3
C18 C19 C20 119.0(4)
C18 C19 C37 119.3(4)
C20 C19 C37 121.7(4)
C15 C20 C19 121.3(4)
C15 C20 H20 119.4
C19 C20 H20 119.4
C22 C21 C17 112.2(4)
C22 C21 H21A 109.2
C17 C21 H21A 109.2
C22 C21 H21B 109.2
C17 C21 H21B 109.2
H21A C21 H21B 107.9
C27 C22 C23 117.5(4)
C27 C22 C21 122.1(4)
C23 C22 C21 120.2(4)
O7 C23 C22 115.8(4)
O7 C23 C24 122.6(4)
C22 C23 C24 121.5(4)
C25 C24 C23 119.0(4)
C25 C24 C28 120.3(4)
C23 C24 C28 120.7(4)
C24 C25 C26 120.1(5)
C24 C25 H25 119.9
C26 C25 H25 119.9
C27 C26 C25 120.1(4)
C27 C26 C38 119.1(5)
C25 C26 C38 120.8(5)
C26 C27 C22 121.8(4)
C26 C27 H27 119.1
C22 C27 H27 119.1
C2 C28 C24 111.7(3)
C2 C28 H28A 109.3
C24 C28 H28A 109.3
C2 C28 H28B 109.3
C24 C28 H28B 109.3
H28A C28 H28B 107.9
O1 C29 C30 105.5(5)
O1 C29 C31 112.5(4)
C30 C29 C31 116.5(6)
O1 C29 H29 107.3
C30 C29 H29 107.3
C31 C29 H29 107.3
C29 C30 H30A 109.5
C29 C30 H30B 109.5
H30A C30 H30B 109.5
C29 C30 H30C 109.5
H30A C30 H30C 109.5
H30B C30 H30C 109.5
C29 C31 H31A 109.5
C29 C31 H31B 109.5
H31A C31 H31B 109.5
C29 C31 H31C 109.5
H31A C31 H31C 109.5
H31B C31 H31C 109.5
O2 C32 C4 123.9(5)
O2 C32 H32 118.0
C4 C32 H32 118.0
O3 C33 C10 124.9(6)
O3 C33 H33 117.6
C10 C33 H33 117.6
O4 C34 C35 104.7(4)
O4 C34 C36 111.4(4)
C35 C34 C36 112.9(5)
O4 C34 H34 109.2
C35 C34 H34 109.2
C36 C34 H34 109.2
C34 C35 H35A 109.5
C34 C35 H35B 109.5
H35A C35 H35B 109.5
C34 C35 H35C 109.5
H35A C35 H35C 109.5
H35B C35 H35C 109.5
C34 C36 H36A 109.5
C34 C36 H36B 109.5
H36A C36 H36B 109.5
C34 C36 H36C 109.5
H36A C36 H36C 109.5
H36B C36 H36C 109.5
O6 C37 C19 125.9(5)
O6 C37 H37 117.0
C19 C37 H37 117.0
O8 C38 C26 124.7(6)
O8 C38 H38 117.7
C26 C38 H38 117.7
Cl1 C39 Cl2 106.9(7)
Cl1 C39 H39A 110.3
Cl2 C39 H39A 110.3
Cl1 C39 H39B 110.3
Cl2 C39 H39B 110.3
H39A C39 H39B 108.6
C1 O1 C29 119.8(4)
C13 O4 C34 118.3(3)
C16 O5 H5A 109.5
C23 O7 H7 109.5

loop_
_geom_bond_atom_site_label_1
_geom_bond_atom_site_label_2
_geom_bond_distance
C1 O1 1.393(5)
C1 C2 1.394(6)
C1 C6 1.405(6)
C2 C3 1.388(6)
C2 C28 1.515(6)
C3 C4 1.385(6)
C3 H3 0.9300
C4 C5 1.384(6)
C4 C32 1.463(7)
C5 C6 1.377(7)
C5 H5 0.9300
C6 C7 1.499(6)
C7 C8 1.520(6)
C7 H7A 0.9700
C7 H7B 0.9700
C8 C9 1.381(7)
C8 C13 1.401(6)
C9 C10 1.369(7)
C9 H9 0.9300
C10 C11 1.378(7)
C10 C33 1.473(8)
C11 C12 1.377(7)
C11 H11 0.9300
C12 C13 1.403(6)
C12 C14 1.528(6)
C13 O4 1.382(5)
C14 C15 1.515(6)
C14 H14A 0.9700
C14 H14B 0.9700
C15 C20 1.366(6)
C15 C16 1.391(6)
C16 O5 1.369(5)
C16 C17 1.384(6)
C17 C18 1.386(6)
C17 C21 1.525(6)
C18 C19 1.381(6)
C18 H18 0.9300
C19 C20 1.398(6)
C19 C37 1.460(7)
C20 H20 0.9300
C21 C22 1.508(7)
C21 H21A 0.9700
C21 H21B 0.9700
C22 C27 1.384(6)
C22 C23 1.394(6)
C23 O7 1.356(5)
C23 C24 1.399(6)
C24 C25 1.370(6)
C24 C28 1.539(6)
C25 C26 1.392(7)
C25 H25 0.9300
C26 C27 1.365(7)
C26 C38 1.480(7)
C27 H27 0.9300
C28 H28A 0.9700
C28 H28B 0.9700
C29 O1 1.465(6)
C29 C30 1.488(9)
C29 C31 1.494(9)
C29 H29 0.9800
C30 H30A 0.9600
C30 H30B 0.9600
C30 H30C 0.9600
C31 H31A 0.9600
C31 H31B 0.9600
C31 H31C 0.9600
C32 O2 1.205(6)
C32 H32 0.9300
C33 O3 1.213(7)
C33 H33 0.9300
C34 O4 1.438(6)
C34 C35 1.510(7)
C34 C36 1.514(8)
C34 H34 0.9800
C35 H35A 0.9600
C35 H35B 0.9600
C35 H35C 0.9600
C36 H36A 0.9600
C36 H36B 0.9600
C36 H36C 0.9600
C37 O6 1.192(6)
C37 H37 0.9300
C38 O8 1.194(7)
C38 H38 0.9300
C39 Cl1 1.688(9)
C39 Cl2 1.745(9)
C39 H39A 0.9700
C39 H39B 0.9700
O5 H5A 0.8200
O7 H7 0.8200

loop_
_geom_torsion_atom_site_label_1
_geom_torsion_atom_site_label_2
_geom_torsion_atom_site_label_3
_geom_torsion_atom_site_label_4
_geom_torsion
O1 C1 C2 C3 -175.7(4)
C6 C1 C2 C3 -2.5(6)
O1 C1 C2 C28 4.1(6)
C6 C1 C2 C28 177.4(4)
C1 C2 C3 C4 0.5(6)
C28 C2 C3 C4 -179.3(4)
C2 C3 C4 C5 0.6(6)
C2 C3 C4 C32 178.6(4)
C3 C4 C5 C6 0.1(7)
C32 C4 C5 C6 -177.8(4)
C4 C5 C6 C1 -1.9(6)
C4 C5 C6 C7 -179.6(4)
O1 C1 C6 C5 176.2(4)
C2 C1 C6 C5 3.1(6)
O1 C1 C6 C7 -6.3(6)
C2 C1 C6 C7 -179.3(4)
C5 C6 C7 C8 -128.6(5)
C1 C6 C7 C8 54.0(6)
C6 C7 C8 C9 -134.0(5)
C6 C7 C8 C13 50.4(6)
C13 C8 C9 C10 -0.5(7)
C7 C8 C9 C10 -176.3(4)
C8 C9 C10 C11 -1.5(8)
C8 C9 C10 C33 179.6(5)
C9 C10 C11 C12 0.3(8)
C33 C10 C11 C12 179.3(5)
C10 C11 C12 C13 2.7(7)
C10 C11 C12 C14 -178.5(5)
C9 C8 C13 O4 179.3(4)
C7 C8 C13 O4 -5.0(6)
C9 C8 C13 C12 3.6(6)
C7 C8 C13 C12 179.4(4)
C11 C12 C13 O4 179.8(4)
C14 C12 C13 O4 1.1(6)
C11 C12 C13 C8 -4.7(6)
C14 C12 C13 C8 176.6(4)
C11 C12 C14 C15 133.6(5)
C13 C12 C14 C15 -47.7(6)
C12 C14 C15 C20 131.5(5)
C12 C14 C15 C16 -52.4(6)
C20 C15 C16 O5 177.7(4)
C14 C15 C16 O5 1.4(6)
C20 C15 C16 C17 -1.1(7)
C14 C15 C16 C17 -177.3(4)
O5 C16 C17 C18 -178.6(4)
C15 C16 C17 C18 0.1(7)
O5 C16 C17 C21 2.6(7)
C15 C16 C17 C21 -178.7(4)
C16 C17 C18 C19 1.4(7)
C21 C17 C18 C19 -179.7(4)
C17 C18 C19 C20 -1.8(7)
C17 C18 C19 C37 180.0(4)
C16 C15 C20 C19 0.6(6)
C14 C15 C20 C19 176.9(4)
C18 C19 C20 C15 0.8(6)
C37 C19 C20 C15 179.0(4)
C16 C17 C21 C22 101.4(5)
C18 C17 C21 C22 -77.4(5)
C17 C21 C22 C27 100.3(5)
C17 C21 C22 C23 -74.8(5)
C27 C22 C23 O7 176.5(4)
C21 C22 C23 O7 -8.2(6)
C27 C22 C23 C24 -1.1(6)
C21 C22 C23 C24 174.2(4)
O7 C23 C24 C25 -178.5(4)
C22 C23 C24 C25 -1.0(6)
O7 C23 C24 C28 3.2(6)
C22 C23 C24 C28 -179.3(4)
C23 C24 C25 C26 2.9(6)
C28 C24 C25 C26 -178.8(4)
C24 C25 C26 C27 -2.6(7)
C24 C25 C26 C38 -179.0(5)
C25 C26 C27 C22 0.4(7)
C38 C26 C27 C22 176.8(5)
C23 C22 C27 C26 1.4(6)
C21 C22 C27 C26 -173.8(4)
C3 C2 C28 C24 79.8(5)
C1 C2 C28 C24 -100.1(5)
C25 C24 C28 C2 -102.4(5)
C23 C24 C28 C2 75.9(5)
C5 C4 C32 O2 6.1(8)
C3 C4 C32 O2 -171.8(5)
C9 C10 C33 O3 -174.2(6)
C11 C10 C33 O3 6.8(10)
C18 C19 C37 O6 179.6(5)
C20 C19 C37 O6 1.4(8)
C27 C26 C38 O8 -170.0(7)
C25 C26 C38 O8 6.4(10)
C2 C1 O1 C29 -109.9(5)
C6 C1 O1 C29 76.7(5)
C30 C29 O1 C1 -175.0(5)
C31 C29 O1 C1 57.0(6)
C8 C13 O4 C34 113.4(4)
C12 C13 O4 C34 -71.0(5)
C35 C34 O4 C13 174.5(4)
C36 C34 O4 C13 -63.1(5)
